data_4063986
loop_
_publ_author_name
'Pinkas, Ji\<r\'i'
'C\'isa\<rov\'a, Ivana'
'Hor\'a\<cek, Michal'
'Kubi\<sta, Ji\<r\'i'
'Mach, Karel'

_publ_section_title
;
 Reactions of Hydrogen Sulfide with Singly and Doubly Tucked-in
 Titanocenes
;
_journal_issue 5
_journal_name_full Organometallics
_journal_page_first 1034
_journal_paper_doi 10.1021/om1010726
_journal_volume 30
_journal_year 2011
_chemical_compound_source 'synthesized by the authors'
_chemical_formula_moiety 'C24 H42 S2 Si2 Ti'
_chemical_formula_sum 'C24 H42 S2 Si2 Ti'
_chemical_formula_weight 498.78
_chemical_name_systematic
; 
 ? 
;
_space_group_IT_number 14
_symmetry_cell_setting monoclinic
_symmetry_space_group_name_Hall '-P 2yn'
_symmetry_space_group_name_H-M 'P 1 21/n 1'
_atom_sites_solution_hydrogens difmap
_atom_sites_solution_primary direct
_atom_sites_solution_secondary difmap
_audit_creation_method SHELXL-97
_cell_angle_alpha 90.00
_cell_angle_beta 98.6397(10)
_cell_angle_gamma 90.00
_cell_formula_units_Z 4
_cell_length_a 9.7091(2)
_cell_length_b 17.5102(3)
_cell_length_c 15.6457(3)
_cell_measurement_reflns_used 6214
_cell_measurement_temperature 150(2)
_cell_measurement_theta_max 27.5
_cell_measurement_theta_min 1
_cell_volume 2629.72(9)
_computing_cell_refinement 'COLLECT and DENZO'
_computing_data_collection 'COLLECT (Hooft, 1998) and DENZO (Otwinowski & Minor, 1997)'
_computing_data_reduction 'COLLECT and DENZO'
_computing_structure_refinement 'SHELXL-97 (Sheldrick, 1997)'
_computing_structure_solution 'SIR92 (Altomare et al., 1994)'
_diffrn_ambient_temperature 150(2)
_diffrn_detector_area_resol_mean 9.091
_diffrn_measured_fraction_theta_full 0.999
_diffrn_measured_fraction_theta_max 0.999
_diffrn_measurement_device_type 'Nonius KappaCCD area detector'
_diffrn_measurement_method '\f and \w scans to fill the Ewald sphere'
_diffrn_radiation_monochromator graphite
_diffrn_radiation_source 'fine-focus sealed tube'
_diffrn_radiation_type MoK\a
_diffrn_radiation_wavelength 0.71073
_diffrn_reflns_av_R_equivalents 0.038
_diffrn_reflns_av_sigmaI/netI 0.0285
_diffrn_reflns_limit_h_max 12
_diffrn_reflns_limit_h_min -12
_diffrn_reflns_limit_k_max 22
_diffrn_reflns_limit_k_min -22
_diffrn_reflns_limit_l_max 20
_diffrn_reflns_limit_l_min -20
_diffrn_reflns_number 45547
_diffrn_reflns_theta_full 27.44
_diffrn_reflns_theta_max 27.44
_diffrn_reflns_theta_min 1.76
_diffrn_standards_number 0
_exptl_absorpt_coefficient_mu 0.585
_exptl_absorpt_correction_type none
_exptl_crystal_colour violet
_exptl_crystal_density_diffrn 1.260
_exptl_crystal_density_method 'not measured'
_exptl_crystal_description plate
_exptl_crystal_F_000 1072
_exptl_crystal_size_max 0.4
_exptl_crystal_size_mid 0.35
_exptl_crystal_size_min 0.25
_refine_diff_density_max 0.324
_refine_diff_density_min -0.330
_refine_diff_density_rms 0.053
_refine_ls_extinction_method none
_refine_ls_goodness_of_fit_ref 1.032
_refine_ls_hydrogen_treatment constr
_refine_ls_matrix_type full
_refine_ls_number_parameters 274
_refine_ls_number_reflns 6005
_refine_ls_number_restraints 0
_refine_ls_restrained_S_all 1.032
_refine_ls_R_factor_all 0.0435
_refine_ls_R_factor_gt 0.0309
_refine_ls_shift/su_max 0.001
_refine_ls_shift/su_mean 0.000
_refine_ls_structure_factor_coef Fsqd
_refine_ls_weighting_details 'calc w=1/[\s^2^(Fo^2^)+(0.0435P)^2^+0.9799P] where P=(Fo^2^+2Fc^2^)/3'
_refine_ls_weighting_scheme calc
_refine_ls_wR_factor_gt 0.0798
_refine_ls_wR_factor_ref 0.0854
_reflns_number_gt 4851
_reflns_number_total 6005
_reflns_threshold_expression I>2\s(I)
_cod_data_source_file om1010726_si_002.cif
_cod_data_source_block structure_8_anslluh2s1-mach
_cod_original_sg_symbol_H-M 'P 21/n'
_cod_database_code 4063986

loop_
_symmetry_equiv_pos_as_xyz
'x, y, z'
'-x+1/2, y+1/2, -z+1/2'
'-x, -y, -z'
'x-1/2, -y-1/2, z-1/2'

loop_
_atom_site_label
_atom_site_type_symbol
_atom_site_fract_x
_atom_site_fract_y
_atom_site_fract_z
_atom_site_U_iso_or_equiv
_atom_site_adp_type
_atom_site_occupancy
_atom_site_symmetry_multiplicity
_atom_site_calc_flag
_atom_site_refinement_flags
Ti1 Ti -0.02593(3) 0.257240(15) 0.422019(18) 0.01638(8) Uani 1 1 d .
S1 S -0.19685(5) 0.24883(3) 0.51750(3) 0.03330(12) Uani 1 1 d .
H11 H -0.2566 0.3061 0.5224 0.040 Uiso 0.50 1 d PR
H12 H -0.2655 0.1979 0.4860 0.040 Uiso 0.50 1 d PR
S2 S -0.19251(5) 0.26797(3) 0.29281(3) 0.03202(12) Uani 1 1 d .
H2 H -0.2249 0.3175 0.2974 0.038 Uiso 1 1 d R
Si1 Si 0.35637(5) 0.15177(2) 0.42704(3) 0.02274(11) Uani 1 1 d .
Si2 Si 0.30718(5) 0.36579(2) 0.35163(3) 0.02182(11) Uani 1 1 d .
C1 C 0.08582(16) 0.14521(8) 0.49173(10) 0.0189(3) Uani 1 1 d .
C2 C -0.04667(17) 0.11685(8) 0.45380(11) 0.0208(3) Uani 1 1 d .
C3 C -0.05635(17) 0.12312(9) 0.36340(10) 0.0219(3) Uani 1 1 d .
C4 C 0.06989(17) 0.15504(9) 0.34437(10) 0.0204(3) Uani 1 1 d .
C5 C 0.16273(16) 0.16652(8) 0.42376(10) 0.0192(3) Uani 1 1 d .
C6 C 0.13339(18) 0.14246(10) 0.58807(11) 0.0255(4) Uani 1 1 d .
H6A H 0.0595 0.1624 0.6182 0.038 Uiso 1 1 calc R
H6B H 0.2174 0.1737 0.6026 0.038 Uiso 1 1 calc R
H6C H 0.1541 0.0895 0.6059 0.038 Uiso 1 1 calc R
C7 C -0.14649(18) 0.07462(9) 0.50094(12) 0.0273(4) Uani 1 1 d .
H7A H -0.2398 0.0761 0.4669 0.041 Uiso 1 1 calc R
H7B H -0.1488 0.0987 0.5572 0.041 Uiso 1 1 calc R
H7C H -0.1162 0.0214 0.5095 0.041 Uiso 1 1 calc R
C8 C -0.17025(19) 0.08914(10) 0.29895(12) 0.0312(4) Uani 1 1 d .
H8A H -0.1580 0.0337 0.2969 0.047 Uiso 1 1 calc R
H8B H -0.1662 0.1109 0.2417 0.047 Uiso 1 1 calc R
H8C H -0.2609 0.1007 0.3162 0.047 Uiso 1 1 calc R
C9 C 0.10302(19) 0.16436(10) 0.25370(11) 0.0282(4) Uani 1 1 d .
H9A H 0.1092 0.1139 0.2273 0.042 Uiso 1 1 calc R
H9B H 0.1922 0.1910 0.2557 0.042 Uiso 1 1 calc R
H9C H 0.0292 0.1941 0.2192 0.042 Uiso 1 1 calc R
C10 C 0.14951(17) 0.34125(8) 0.49641(10) 0.0194(3) Uani 1 1 d .
C11 C 0.02439(17) 0.36915(9) 0.51966(11) 0.0225(3) Uani 1 1 d .
C12 C -0.05891(17) 0.39739(9) 0.44363(11) 0.0226(3) Uani 1 1 d .
C13 C 0.01758(17) 0.38867(9) 0.37406(11) 0.0210(3) Uani 1 1 d .
C14 C 0.14721(16) 0.35182(8) 0.40497(10) 0.0185(3) Uani 1 1 d .
C15 C 0.27435(18) 0.32130(10) 0.56127(11) 0.0254(4) Uani 1 1 d .
H15A H 0.3320 0.3669 0.5748 0.038 Uiso 1 1 calc R
H15B H 0.3290 0.2819 0.5372 0.038 Uiso 1 1 calc R
H15C H 0.2436 0.3021 0.6141 0.038 Uiso 1 1 calc R
C16 C -0.0045(2) 0.37817(11) 0.61095(12) 0.0341(4) Uani 1 1 d .
H16A H 0.0223 0.3313 0.6436 0.051 Uiso 1 1 calc R
H16B H -0.1041 0.3878 0.6103 0.051 Uiso 1 1 calc R
H16C H 0.0494 0.4213 0.6384 0.051 Uiso 1 1 calc R
C17 C -0.19546(18) 0.43839(10) 0.44069(13) 0.0317(4) Uani 1 1 d .
H17A H -0.1782 0.4916 0.4588 0.048 Uiso 1 1 calc R
H17B H -0.2512 0.4132 0.4798 0.048 Uiso 1 1 calc R
H17C H -0.2461 0.4372 0.3816 0.048 Uiso 1 1 calc R
C18 C -0.02234(19) 0.42258(10) 0.28545(12) 0.0298(4) Uani 1 1 d .
H18A H -0.1196 0.4395 0.2784 0.045 Uiso 1 1 calc R
H18B H -0.0114 0.3840 0.2416 0.045 Uiso 1 1 calc R
H18C H 0.0380 0.4663 0.2786 0.045 Uiso 1 1 calc R
C19 C 0.45220(18) 0.21982(9) 0.36505(12) 0.0268(4) Uani 1 1 d .
H19A H 0.5487 0.2006 0.3680 0.032 Uiso 1 1 calc R
H19B H 0.4087 0.2172 0.3037 0.032 Uiso 1 1 calc R
C20 C 0.46127(17) 0.30450(9) 0.39099(12) 0.0266(4) Uani 1 1 d .
H20A H 0.5435 0.3268 0.3698 0.032 Uiso 1 1 calc R
H20B H 0.4785 0.3073 0.4549 0.032 Uiso 1 1 calc R
C21 C 0.45481(19) 0.13928(11) 0.53893(12) 0.0326(4) Uani 1 1 d .
H21A H 0.5514 0.1250 0.5353 0.049 Uiso 1 1 calc R
H21B H 0.4109 0.0990 0.5689 0.049 Uiso 1 1 calc R
H21C H 0.4536 0.1873 0.5710 0.049 Uiso 1 1 calc R
C22 C 0.3680(2) 0.05645(10) 0.37327(13) 0.0349(4) Uani 1 1 d .
H22A H 0.3257 0.0600 0.3125 0.052 Uiso 1 1 calc R
H22B H 0.3185 0.0180 0.4026 0.052 Uiso 1 1 calc R
H22C H 0.4661 0.0416 0.3768 0.052 Uiso 1 1 calc R
C23 C 0.3643(2) 0.46638(10) 0.37985(14) 0.0349(4) Uani 1 1 d .
H23A H 0.3948 0.4702 0.4423 0.052 Uiso 1 1 calc R
H23B H 0.2863 0.5014 0.3628 0.052 Uiso 1 1 calc R
H23C H 0.4417 0.4800 0.3491 0.052 Uiso 1 1 calc R
C24 C 0.2745(2) 0.35781(11) 0.23120(12) 0.0379(5) Uani 1 1 d .
H24A H 0.3635 0.3523 0.2094 0.057 Uiso 1 1 calc R
H24B H 0.2269 0.4039 0.2066 0.057 Uiso 1 1 calc R
H24C H 0.2161 0.3130 0.2144 0.057 Uiso 1 1 calc R

loop_
_atom_site_aniso_label
_atom_site_aniso_U_11
_atom_site_aniso_U_22
_atom_site_aniso_U_33
_atom_site_aniso_U_23
_atom_site_aniso_U_13
_atom_site_aniso_U_12
Ti1 0.01696(14) 0.01677(14) 0.01529(14) 0.00008(10) 0.00199(10) 0.00019(10)
S1 0.0245(2) 0.0465(3) 0.0309(3) 0.0050(2) 0.01085(19) 0.00050(19)
S2 0.0291(2) 0.0414(3) 0.0229(2) 0.00149(19) -0.00495(18) 0.00050(19)
Si1 0.0203(2) 0.0194(2) 0.0291(3) 0.00160(18) 0.00553(19) 0.00300(17)
Si2 0.0235(2) 0.0193(2) 0.0243(2) 0.00200(17) 0.00863(18) 0.00038(17)
C1 0.0220(8) 0.0159(7) 0.0187(8) 0.0007(6) 0.0031(6) 0.0019(6)
C2 0.0230(8) 0.0153(7) 0.0242(8) 0.0000(6) 0.0042(6) 0.0010(6)
C3 0.0247(8) 0.0177(7) 0.0225(8) -0.0017(6) 0.0014(7) 0.0007(6)
C4 0.0232(8) 0.0177(7) 0.0204(8) -0.0021(6) 0.0034(6) 0.0013(6)
C5 0.0205(8) 0.0160(7) 0.0212(8) -0.0013(6) 0.0035(6) 0.0018(6)
C6 0.0290(9) 0.0270(8) 0.0196(8) 0.0017(7) 0.0013(7) 0.0009(7)
C7 0.0277(9) 0.0218(8) 0.0339(10) 0.0029(7) 0.0092(8) -0.0030(7)
C8 0.0333(10) 0.0259(9) 0.0315(10) -0.0036(7) -0.0043(8) -0.0059(7)
C9 0.0342(10) 0.0318(9) 0.0194(8) -0.0033(7) 0.0067(7) 0.0008(7)
C10 0.0234(8) 0.0163(7) 0.0189(8) -0.0019(6) 0.0044(6) -0.0034(6)
C11 0.0258(8) 0.0197(8) 0.0229(8) -0.0054(6) 0.0066(7) -0.0045(6)
C12 0.0224(8) 0.0166(7) 0.0294(9) -0.0023(6) 0.0062(7) -0.0003(6)
C13 0.0221(8) 0.0170(7) 0.0237(8) 0.0011(6) 0.0033(6) -0.0003(6)
C14 0.0197(8) 0.0168(7) 0.0195(8) -0.0001(6) 0.0042(6) -0.0009(6)
C15 0.0278(9) 0.0267(8) 0.0203(8) -0.0005(7) -0.0005(7) -0.0024(7)
C16 0.0364(10) 0.0410(11) 0.0269(10) -0.0119(8) 0.0118(8) -0.0072(8)
C17 0.0271(9) 0.0250(9) 0.0451(12) 0.0003(8) 0.0123(8) 0.0057(7)
C18 0.0300(9) 0.0286(9) 0.0298(10) 0.0111(7) 0.0015(8) 0.0022(7)
C19 0.0205(8) 0.0242(8) 0.0375(10) 0.0021(7) 0.0102(7) 0.0026(7)
C20 0.0202(8) 0.0260(9) 0.0350(10) 0.0017(7) 0.0089(7) -0.0005(7)
C21 0.0238(9) 0.0324(9) 0.0403(11) 0.0081(8) 0.0006(8) 0.0064(7)
C22 0.0359(10) 0.0240(9) 0.0475(12) -0.0011(8) 0.0147(9) 0.0051(8)
C23 0.0323(10) 0.0231(9) 0.0520(12) 0.0009(8) 0.0147(9) -0.0035(7)
C24 0.0520(12) 0.0402(11) 0.0249(10) 0.0064(8) 0.0168(9) 0.0132(9)

loop_
_atom_type_symbol
_atom_type_description
_atom_type_scat_dispersion_real
_atom_type_scat_dispersion_imag
_atom_type_scat_source
C C 0.0033 0.0016 'International Tables Vol C Tables 4.2.6.8 and 6.1.1.4'
H H 0.0000 0.0000 'International Tables Vol C Tables 4.2.6.8 and 6.1.1.4'
Si Si 0.0817 0.0704 'International Tables Vol C Tables 4.2.6.8 and 6.1.1.4'
S S 0.1246 0.1234 'International Tables Vol C Tables 4.2.6.8 and 6.1.1.4'
Ti Ti 0.2776 0.4457 'International Tables Vol C Tables 4.2.6.8 and 6.1.1.4'

loop_
_geom_angle_atom_site_label_1
_geom_angle_atom_site_label_2
_geom_angle_atom_site_label_3
_geom_angle
S1 Ti1 S2 95.035(19)
S1 Ti1 C14 132.26(4)
S2 Ti1 C14 104.29(4)
S1 Ti1 C10 103.97(4)
S2 Ti1 C10 134.13(4)
C14 Ti1 C10 34.77(5)
S1 Ti1 C1 88.55(4)
S2 Ti1 C1 130.01(4)
C14 Ti1 C1 109.56(5)
C10 Ti1 C1 92.33(5)
S1 Ti1 C5 123.07(4)
S2 Ti1 C5 118.29(4)
C14 Ti1 C5 84.99(5)
C10 Ti1 C5 85.21(5)
C1 Ti1 C5 34.54(5)
S1 Ti1 C4 128.32(4)
S2 Ti1 C4 84.06(4)
C14 Ti1 C4 97.21(5)
C10 Ti1 C4 113.28(5)
C1 Ti1 C4 56.50(5)
C5 Ti1 C4 34.44(5)
S1 Ti1 C13 114.29(4)
S2 Ti1 C13 78.23(4)
C14 Ti1 C13 34.10(5)
C10 Ti1 C13 55.91(5)
C1 Ti1 C13 143.54(5)
C5 Ti1 C13 116.73(5)
C4 Ti1 C13 115.98(5)
S1 Ti1 C11 75.90(4)
S2 Ti1 C11 120.08(4)
C14 Ti1 C11 56.57(5)
C10 Ti1 C11 33.32(5)
C1 Ti1 C11 109.16(5)
C5 Ti1 C11 115.55(5)
C4 Ti1 C11 146.51(5)
C13 Ti1 C11 55.06(5)
S1 Ti1 C12 82.05(4)
S2 Ti1 C12 87.33(4)
C14 Ti1 C12 56.32(5)
C10 Ti1 C12 55.45(5)
C1 Ti1 C12 142.28(5)
C5 Ti1 C12 138.86(5)
C4 Ti1 C12 148.98(6)
C13 Ti1 C12 33.01(5)
C11 Ti1 C12 33.12(5)
S1 Ti1 C2 74.58(4)
S2 Ti1 C2 100.30(4)
C14 Ti1 C2 140.49(5)
C10 Ti1 C2 124.79(5)
C1 Ti1 C2 33.38(5)
C5 Ti1 C2 56.02(5)
C4 Ti1 C2 55.09(5)
C13 Ti1 C2 171.04(5)
C11 Ti1 C2 131.37(5)
C12 Ti1 C2 155.91(6)
S1 Ti1 C3 96.61(4)
S2 Ti1 C3 74.88(4)
C14 Ti1 C3 130.31(5)
C10 Ti1 C3 141.12(5)
C1 Ti1 C3 55.21(5)
C5 Ti1 C3 55.97(5)
C4 Ti1 C3 33.26(5)
C13 Ti1 C3 140.45(5)
C11 Ti1 C3 163.37(5)
C12 Ti1 C3 162.01(5)
C2 Ti1 C3 32.41(5)
Ti1 S1 H11 112.7
Ti1 S1 H12 100.8
H11 S1 H12 115.0
Ti1 S2 H2 101.6
C19 Si1 C21 109.55(9)
C19 Si1 C22 105.39(8)
C21 Si1 C22 104.91(9)
C19 Si1 C5 117.98(7)
C21 Si1 C5 113.96(8)
C22 Si1 C5 103.62(8)
C24 Si2 C20 107.19(9)
C24 Si2 C23 107.85(9)
C20 Si2 C23 105.51(8)
C24 Si2 C14 114.22(9)
C20 Si2 C14 116.82(7)
C23 Si2 C14 104.55(8)
C2 C1 C5 108.64(14)
C2 C1 C6 121.82(15)
C5 C1 C6 129.19(15)
C2 C1 Ti1 77.23(9)
C5 C1 Ti1 72.77(8)
C6 C1 Ti1 121.67(10)
C3 C2 C1 108.16(14)
C3 C2 C7 125.64(15)
C1 C2 C7 125.32(15)
C3 C2 Ti1 73.81(9)
C1 C2 Ti1 69.40(8)
C7 C2 Ti1 130.90(11)
C2 C3 C4 108.19(14)
C2 C3 C8 125.07(15)
C4 C3 C8 125.94(15)
C2 C3 Ti1 73.79(9)
C4 C3 Ti1 69.63(9)
C8 C3 Ti1 130.30(11)
C3 C4 C5 108.88(14)
C3 C4 C9 123.53(14)
C5 C4 C9 127.11(15)
C3 C4 Ti1 77.12(9)
C5 C4 Ti1 72.63(9)
C9 C4 Ti1 122.87(11)
C4 C5 C1 105.99(13)
C4 C5 Si1 119.81(12)
C1 C5 Si1 124.71(11)
C4 C5 Ti1 72.93(9)
C1 C5 Ti1 72.69(8)
Si1 C5 Ti1 146.85(8)
C1 C6 H6A 109.5
C1 C6 H6B 109.5
H6A C6 H6B 109.5
C1 C6 H6C 109.5
H6A C6 H6C 109.5
H6B C6 H6C 109.5
C2 C7 H7A 109.5
C2 C7 H7B 109.5
H7A C7 H7B 109.5
C2 C7 H7C 109.5
H7A C7 H7C 109.5
H7B C7 H7C 109.5
C3 C8 H8A 109.5
C3 C8 H8B 109.5
H8A C8 H8B 109.5
C3 C8 H8C 109.5
H8A C8 H8C 109.5
H8B C8 H8C 109.5
C4 C9 H9A 109.5
C4 C9 H9B 109.5
H9A C9 H9B 109.5
C4 C9 H9C 109.5
H9A C9 H9C 109.5
H9B C9 H9C 109.5
C11 C10 C14 109.10(14)
C11 C10 C15 123.17(14)
C14 C10 C15 126.33(15)
C11 C10 Ti1 76.23(9)
C14 C10 Ti1 72.22(9)
C15 C10 Ti1 128.62(11)
C10 C11 C12 108.00(14)
C10 C11 C16 124.98(15)
C12 C11 C16 126.39(16)
C10 C11 Ti1 70.45(9)
C12 C11 Ti1 74.09(9)
C16 C11 Ti1 128.18(11)
C13 C12 C11 107.90(14)
C13 C12 C17 126.21(16)
C11 C12 C17 125.45(16)
C13 C12 Ti1 72.41(9)
C11 C12 Ti1 72.79(9)
C17 C12 Ti1 126.46(11)
C12 C13 C14 108.96(14)
C12 C13 C18 125.02(15)
C14 C13 C18 125.50(15)
C12 C13 Ti1 74.58(9)
C14 C13 Ti1 70.14(8)
C18 C13 Ti1 127.87(11)
C13 C14 C10 105.97(14)
C13 C14 Si2 122.16(12)
C10 C14 Si2 124.44(12)
C13 C14 Ti1 75.76(9)
C10 C14 Ti1 73.01(9)
Si2 C14 Ti1 140.78(8)
C10 C15 H15A 109.5
C10 C15 H15B 109.5
H15A C15 H15B 109.5
C10 C15 H15C 109.5
H15A C15 H15C 109.5
H15B C15 H15C 109.5
C11 C16 H16A 109.5
C11 C16 H16B 109.5
H16A C16 H16B 109.5
C11 C16 H16C 109.5
H16A C16 H16C 109.5
H16B C16 H16C 109.5
C12 C17 H17A 109.5
C12 C17 H17B 109.5
H17A C17 H17B 109.5
C12 C17 H17C 109.5
H17A C17 H17C 109.5
H17B C17 H17C 109.5
C13 C18 H18A 109.5
C13 C18 H18B 109.5
H18A C18 H18B 109.5
C13 C18 H18C 109.5
H18A C18 H18C 109.5
H18B C18 H18C 109.5
C20 C19 Si1 119.42(12)
C20 C19 H19A 107.5
Si1 C19 H19A 107.5
C20 C19 H19B 107.5
Si1 C19 H19B 107.5
H19A C19 H19B 107.0
C19 C20 Si2 117.13(12)
C19 C20 H20A 108.0
Si2 C20 H20A 108.0
C19 C20 H20B 108.0
Si2 C20 H20B 108.0
H20A C20 H20B 107.3
Si1 C21 H21A 109.5
Si1 C21 H21B 109.5
H21A C21 H21B 109.5
Si1 C21 H21C 109.5
H21A C21 H21C 109.5
H21B C21 H21C 109.5
Si1 C22 H22A 109.5
Si1 C22 H22B 109.5
H22A C22 H22B 109.5
Si1 C22 H22C 109.5
H22A C22 H22C 109.5
H22B C22 H22C 109.5
Si2 C23 H23A 109.5
Si2 C23 H23B 109.5
H23A C23 H23B 109.5
Si2 C23 H23C 109.5
H23A C23 H23C 109.5
H23B C23 H23C 109.5
Si2 C24 H24A 109.5
Si2 C24 H24B 109.5
H24A C24 H24B 109.5
Si2 C24 H24C 109.5
H24A C24 H24C 109.5
H24B C24 H24C 109.5

loop_
_geom_bond_atom_site_label_1
_geom_bond_atom_site_label_2
_geom_bond_distance
Ti1 S1 2.3984(5)
Ti1 S2 2.3991(5)
Ti1 C14 2.4030(15)
Ti1 C10 2.4134(15)
Ti1 C1 2.4207(15)
Ti1 C5 2.4217(15)
Ti1 C4 2.4256(15)
Ti1 C13 2.4765(16)
Ti1 C11 2.4876(15)
Ti1 C12 2.5044(16)
Ti1 C2 2.5221(15)
Ti1 C3 2.5223(16)
S1 H11 1.1667
S1 H12 1.1763
S2 H2 0.9284
Si1 C19 1.8700(18)
Si1 C21 1.8771(19)
Si1 C22 1.8803(18)
Si1 C5 1.8907(16)
Si2 C24 1.8683(19)
Si2 C20 1.8688(17)
Si2 C23 1.8792(18)
Si2 C14 1.8864(16)
C1 C2 1.423(2)
C1 C5 1.438(2)
C1 C6 1.509(2)
C2 C3 1.408(2)
C2 C7 1.498(2)
C3 C4 1.419(2)
C3 C8 1.503(2)
C4 C5 1.435(2)
C4 C9 1.510(2)
C6 H6A 0.9800
C6 H6B 0.9800
C6 H6C 0.9800
C7 H7A 0.9800
C7 H7B 0.9800
C7 H7C 0.9800
C8 H8A 0.9800
C8 H8B 0.9800
C8 H8C 0.9800
C9 H9A 0.9800
C9 H9B 0.9800
C9 H9C 0.9800
C10 C11 1.407(2)
C10 C14 1.439(2)
C10 C15 1.500(2)
C11 C12 1.423(2)
C11 C16 1.505(2)
C12 C13 1.415(2)
C12 C17 1.502(2)
C13 C14 1.432(2)
C13 C18 1.504(2)
C15 H15A 0.9800
C15 H15B 0.9800
C15 H15C 0.9800
C16 H16A 0.9800
C16 H16B 0.9800
C16 H16C 0.9800
C17 H17A 0.9800
C17 H17B 0.9800
C17 H17C 0.9800
C18 H18A 0.9800
C18 H18B 0.9800
C18 H18C 0.9800
C19 C20 1.536(2)
C19 H19A 0.9900
C19 H19B 0.9900
C20 H20A 0.9900
C20 H20B 0.9900
C21 H21A 0.9800
C21 H21B 0.9800
C21 H21C 0.9800
C22 H22A 0.9800
C22 H22B 0.9800
C22 H22C 0.9800
C23 H23A 0.9800
C23 H23B 0.9800
C23 H23C 0.9800
C24 H24A 0.9800
C24 H24B 0.9800
C24 H24C 0.9800
